data_4516830
loop_
_publ_author_name
'Zhou, Zhi-Hua'
'Song, Qing-Wen'
'He, Liang-Nian'

_publ_section_title
;
 Silver(I)-Promoted Cascade Reaction of Propargylic Alcohols, Carbon
 Dioxide, and Vicinal Diols: Thermodynamically Favorable Route to Cyclic
 Carbonates.
;
_journal_issue 1
_journal_name_full 'ACS omega'
_journal_page_first 337
_journal_page_last 345
_journal_paper_doi 10.1021/acsomega.6b00407
_journal_volume 2
_journal_year 2017
_chemical_absolute_configuration ad
_chemical_formula_moiety 'C21 H30 O3'
_chemical_formula_sum 'C21 H30 O3'
_chemical_formula_weight 330.45
_space_group_crystal_system orthorhombic
_space_group_IT_number 19
_space_group_name_Hall 'P 2ac 2ab'
_space_group_name_H-M_alt 'P 21 21 21'
_atom_sites_solution_hydrogens mixed
_audit_creation_date 2015-12-16
_audit_creation_method
; 
Olex2 1.2 
(compiled 2015.09.30 svn.r3233 for OlexSys, GUI svn.r5103) 
;
_cell_angle_alpha 90
_cell_angle_beta 90
_cell_angle_gamma 90
_cell_formula_units_Z 4
_cell_length_a 6.08329(7)
_cell_length_b 10.36929(11)
_cell_length_c 28.0962(3)
_cell_measurement_reflns_used 12438
_cell_measurement_temperature 173(2)
_cell_measurement_theta_max 78.9710
_cell_measurement_theta_min 3.2460
_cell_volume 1772.29(3)
_computing_cell_refinement 'CrysAlisPro 1.171.38.41 (Rigaku OD, 2015)'
_computing_data_collection 'CrystalClear-SM Expert 2.1 b42 (Rigaku, 2015)'
_computing_data_reduction 'CrysAlisPro 1.171.38.41 (Rigaku OD, 2015)'
_computing_molecular_graphics 'Olex2 (Dolomanov et al., 2009)'
_computing_publication_material 'Olex2 (Dolomanov et al., 2009)'
_computing_structure_refinement 'ShelXL (Sheldrick, 2015)'
_computing_structure_solution 'ShelXT (Sheldrick, 2015)'
_diffrn_ambient_temperature 173.15
_diffrn_detector PILT
_diffrn_detector_area_resol_mean 5.184
_diffrn_measured_fraction_theta_full 0.999
_diffrn_measured_fraction_theta_max 0.986
_diffrn_measurement_details
; 
List of Runs (angles in degrees, time in seconds): 
  
  # Type    Start    End  Width  t~exp~   \w     \q     \k     \f   Frames 
-------------------------------------------------------------------------- 
  1  \w   -119.00 -29.00   1.00    3.00    --  -35.00 -44.00-180.00   90 
  2  \w    -50.00  40.00   1.00    3.00    --  -35.00  72.00-180.00   90 
  3  \w   -125.00 -33.00   1.00    3.00    --  -35.00 -72.00 -72.00   92 
  4  \w   -123.00 -33.00   1.00    3.00    --  -35.00 -15.00-180.00   90 
  5  \w   -125.00 -32.00   1.00   12.00    -- -110.00  43.00-108.00   93 
  6  \w   -200.00-110.00   1.00   12.00    -- -110.00 -72.00 108.00   90 
  7  \w   -187.00 -97.00   1.00   12.00    -- -110.00 -44.00 144.00   90 
  8  \w   -113.00 -20.00   1.00   12.00    -- -110.00  72.00-108.00   93 
  9  \w   -198.00-105.00   1.00   12.00    -- -110.00 -15.00  36.00   93 
 10  \w   -119.00 -29.00   1.00   12.00    -- -110.00  72.00-180.00   90 
 11  \w   -200.00-110.00   1.00   12.00    -- -110.00 -72.00-144.00   90 
 12  \w   -200.00-110.00   1.00   12.00    -- -110.00 -72.00   0.00   90 
 13  \w   -125.00 -33.00   1.00   12.00    -- -110.00  72.00-144.00   92 
 14  \w   -125.00 -35.00   1.00   12.00    -- -110.00  72.00 -72.00   90 
;
_diffrn_measurement_device 'Rigaku XtaLAB P200 diffractometer'
_diffrn_measurement_device_type 'Rigaku XtaLAB P200'
_diffrn_measurement_method '\w scans'
_diffrn_orient_matrix_type 'CrysAlisPro convention (1999,Acta A55,543-557)'
_diffrn_orient_matrix_UB_11 0.1704356000
_diffrn_orient_matrix_UB_12 -0.1055366000
_diffrn_orient_matrix_UB_13 -0.0113547000
_diffrn_orient_matrix_UB_21 0.1828647000
_diffrn_orient_matrix_UB_22 0.1027816000
_diffrn_orient_matrix_UB_23 -0.0015416000
_diffrn_orient_matrix_UB_31 0.0416624000
_diffrn_orient_matrix_UB_32 -0.0192979000
_diffrn_orient_matrix_UB_33 0.0535801000
_diffrn_radiation_monochromator multilayer
_diffrn_radiation_probe x-ray
_diffrn_radiation_type CuK\a
_diffrn_radiation_wavelength 1.54184
_diffrn_reflns_av_R_equivalents 0.0179
_diffrn_reflns_av_unetI/netI 0.0117
_diffrn_reflns_Laue_measured_fraction_full 0.999
_diffrn_reflns_Laue_measured_fraction_max 0.986
_diffrn_reflns_limit_h_max 7
_diffrn_reflns_limit_h_min -7
_diffrn_reflns_limit_k_max 12
_diffrn_reflns_limit_k_min -13
_diffrn_reflns_limit_l_max 34
_diffrn_reflns_limit_l_min -25
_diffrn_reflns_number 14184
_diffrn_reflns_point_group_measured_fraction_full 0.999
_diffrn_reflns_point_group_measured_fraction_max 0.980
_diffrn_reflns_theta_full 67.684
_diffrn_reflns_theta_max 79.271
_diffrn_reflns_theta_min 3.146
_diffrn_source 'rotating anode'
_diffrn_source_type 'Rigaku MM007HF (Cu) X-ray Source'
_exptl_absorpt_coefficient_mu 0.636
_exptl_absorpt_correction_T_max 1.00000
_exptl_absorpt_correction_T_min 0.79744
_exptl_absorpt_correction_type multi-scan
_exptl_absorpt_process_details
; 
CrysAlisPro 1.171.38.41 (Rigaku Oxford Diffraction, 2015) 
Empirical absorption correction using spherical harmonics, 
 implemented in SCALE3 ABSPACK scaling algorithm. 
;
_exptl_crystal_colour colourless
_exptl_crystal_colour_primary colourless
_exptl_crystal_density_diffrn 1.238
_exptl_crystal_description prism
_exptl_crystal_F_000 720
_exptl_crystal_size_max 0.28
_exptl_crystal_size_mid 0.22
_exptl_crystal_size_min 0.2
_refine_diff_density_max 0.175
_refine_diff_density_min -0.137
_refine_diff_density_rms 0.032
_refine_ls_abs_structure_details
; 
 Flack x determined using 1514 quotients [(I+)-(I-)]/[(I+)+(I-)] 
 (Parsons, Flack and Wagner, Acta Cryst. B69 (2013) 249-259). 
;
_refine_ls_abs_structure_Flack 0.03(7)
_refine_ls_extinction_coef 0.0060(5)
_refine_ls_extinction_expression Fc^*^=kFc[1+0.001xFc^2^\l^3^/sin(2\q)]^-1/4^
_refine_ls_extinction_method 'SHELXL-2014/7 (Sheldrick 2014'
_refine_ls_goodness_of_fit_ref 1.080
_refine_ls_hydrogen_treatment mixed
_refine_ls_matrix_type full
_refine_ls_number_parameters 225
_refine_ls_number_reflns 3774
_refine_ls_number_restraints 0
_refine_ls_restrained_S_all 1.080
_refine_ls_R_factor_all 0.0309
_refine_ls_R_factor_gt 0.0305
_refine_ls_shift/su_max 0.001
_refine_ls_shift/su_mean 0.000
_refine_ls_structure_factor_coef Fsqd
_refine_ls_weighting_details 'w=1/[\s^2^(Fo^2^)+(0.0330P)^2^+0.4130P] where P=(Fo^2^+2Fc^2^)/3'
_refine_ls_weighting_scheme calc
_refine_ls_wR_factor_gt 0.0791
_refine_ls_wR_factor_ref 0.0792
_reflns_Friedel_coverage 0.703
_reflns_Friedel_fraction_full 1.000
_reflns_Friedel_fraction_max 0.971
_reflns_number_gt 3744
_reflns_number_total 3774
_reflns_threshold_expression 'I > 2\s(I)'
_cod_data_source_file ao6b00407_si_001.cif
_cod_data_source_block p20151214a
_cod_database_code 4516830
_chemical_oxdiff_formula C21H30O3
_shelx_space_group_comment
; 
The symmetry employed for this shelxl refinement is uniquely defined 
by the following loop, which should always be used as a source of 
symmetry information in preference to the above space-group names. 
They are only intended as comments. 
;
_shelx_estimated_absorpt_t_max 0.883
_shelx_estimated_absorpt_t_min 0.842
_reflns_odcompleteness_completeness 98.37
_reflns_odcompleteness_iscentric 1
_reflns_odcompleteness_theta 79.02
_olex2_refinement_description
; 
1. Fixed Uiso 
 At 1.2 times of: 
  All C(H) groups, All C(H,H) groups 
 At 1.5 times of: 
  All C(H,H,H) groups 
2.a Ternary CH refined with riding coordinates: 
 C9(H9), C14(H14), C8(H8) 
2.b Secondary CH2 refined with riding coordinates: 
 C12(H12A,H12B), C11(H11A,H11B), C7(H7A,H7B), C1(H1A,H1B), C6(H6A,H6B), 
 C15(H15A,H15B), C16(H16A,H16B), C2(H2A,H2B) 
2.c Aromatic/amide H refined with riding coordinates: 
 C4(H4) 
2.d Idealised Me refined as rotating group: 
 C19(H19A,H19B,H19C), C21(H21A,H21B,H21C), C20(H20A,H20B,H20C) 
;
_shelx_shelxl_version_number 2014/7
_olex2_submission_special_instructions 'No special instructions were received'
_oxdiff_exptl_absorpt_empirical_details
; 
Empirical correction (ABSPACK) includes: 
- Absorption correction using spherical harmonics 
- Frame scaling 
- Detector area scaling 
;
_oxdiff_exptl_absorpt_empirical_full_max 1.792
_oxdiff_exptl_absorpt_empirical_full_min 0.702

loop_
_space_group_symop_operation_xyz
'x, y, z'
'-x+1/2, -y, z+1/2'
'-x, y+1/2, -z+1/2'
'x+1/2, -y+1/2, -z'

loop_
_atom_site_label
_atom_site_type_symbol
_atom_site_fract_x
_atom_site_fract_y
_atom_site_fract_z
_atom_site_U_iso_or_equiv
_atom_site_adp_type
_atom_site_occupancy
_atom_site_site_symmetry_order
_atom_site_calc_flag
_atom_site_refinement_flags_posn
O3 O 0.7104(2) 1.11751(13) 0.55349(4) 0.0361(3) Uani 1 1 d .
O2 O 0.1680(2) 1.08558(13) 0.51662(4) 0.0345(3) Uani 1 1 d .
O1 O 0.9638(3) 0.31488(17) 0.72311(7) 0.0612(5) Uani 1 1 d .
C13 C 0.3237(3) 0.92173(15) 0.57324(5) 0.0250(3) Uani 1 1 d .
C9 C 0.5482(3) 0.70562(15) 0.62351(5) 0.0245(3) Uani 1 1 d .
H9 H 0.7061 0.7292 0.6188 0.029 Uiso 1 1 calc R
C18 C 0.5499(3) 1.09024(15) 0.52944(6) 0.0278(3) Uani 1 1 d .
C14 C 0.4441(3) 0.93939(15) 0.62097(5) 0.0258(3) Uani 1 1 d .
H14 H 0.6007 0.9598 0.6133 0.031 Uiso 1 1 calc R
C12 C 0.4438(3) 0.81689(15) 0.54498(5) 0.0279(3) Uani 1 1 d .
H12A H 0.5955 0.8457 0.5380 0.033 Uiso 1 1 calc R
H12B H 0.3674 0.8026 0.5143 0.033 Uiso 1 1 calc R
C11 C 0.4511(3) 0.68998(16) 0.57308(6) 0.0301(3) Uani 1 1 d .
H11A H 0.5406 0.6266 0.5552 0.036 Uiso 1 1 calc R
H11B H 0.3001 0.6551 0.5757 0.036 Uiso 1 1 calc R
C8 C 0.4461(3) 0.81825(16) 0.65164(5) 0.0266(3) Uani 1 1 d .
H8 H 0.2913 0.7954 0.6602 0.032 Uiso 1 1 calc R
C10 C 0.5501(3) 0.57639(16) 0.65229(6) 0.0270(3) Uani 1 1 d .
C7 C 0.5770(3) 0.83928(18) 0.69742(6) 0.0342(4) Uani 1 1 d .
H7A H 0.7302 0.8631 0.6894 0.041 Uiso 1 1 calc R
H7B H 0.5114 0.9112 0.7157 0.041 Uiso 1 1 calc R
C5 C 0.6537(3) 0.60066(17) 0.70091(6) 0.0305(4) Uani 1 1 d .
C17 C 0.3279(3) 1.06306(15) 0.55300(6) 0.0264(3) Uani 1 1 d .
C19 C 0.5652(4) 1.0804(2) 0.47643(6) 0.0387(4) Uani 1 1 d .
H19A H 0.4850 1.1522 0.4619 0.058 Uiso 1 1 calc GR
H19B H 0.5007 0.9985 0.4660 0.058 Uiso 1 1 calc GR
H19C H 0.7198 1.0839 0.4668 0.058 Uiso 1 1 calc GR
C1 C 0.6899(3) 0.47710(17) 0.62512(6) 0.0358(4) Uani 1 1 d .
H1A H 0.6092 0.4496 0.5963 0.043 Uiso 1 1 calc R
H1B H 0.8283 0.5186 0.6147 0.043 Uiso 1 1 calc R
C6 C 0.5772(3) 0.71743(19) 0.72785(6) 0.0356(4) Uani 1 1 d .
H6A H 0.6744 0.7309 0.7557 0.043 Uiso 1 1 calc R
H6B H 0.4266 0.7018 0.7399 0.043 Uiso 1 1 calc R
C15 C 0.3427(4) 1.06239(17) 0.64181(6) 0.0360(4) Uani 1 1 d .
H15A H 0.4471 1.1059 0.6636 0.043 Uiso 1 1 calc R
H15B H 0.2060 1.0426 0.6595 0.043 Uiso 1 1 calc R
C21 C 0.0821(3) 0.8836(2) 0.57987(7) 0.0362(4) Uani 1 1 d .
H21A H 0.0735 0.8039 0.5985 0.054 Uiso 1 1 calc GR
H21B H 0.0140 0.8700 0.5487 0.054 Uiso 1 1 calc GR
H21C H 0.0043 0.9527 0.5967 0.054 Uiso 1 1 calc GR
C16 C 0.2938(3) 1.14731(17) 0.59796(6) 0.0338(4) Uani 1 1 d .
H16A H 0.3943 1.2224 0.5973 0.041 Uiso 1 1 calc R
H16B H 0.1407 1.1795 0.5992 0.041 Uiso 1 1 calc R
C3 C 0.8498(3) 0.3922(2) 0.70127(8) 0.0414(4) Uani 1 1 d .
C4 C 0.7982(3) 0.5189(2) 0.72085(7) 0.0369(4) Uani 1 1 d .
H4 H 0.8707 0.5450 0.7492 0.044 Uiso 1 1 calc R
C20 C 0.3168(3) 0.52343(19) 0.66010(7) 0.0389(4) Uani 1 1 d .
H20A H 0.2253 0.5900 0.6749 0.058 Uiso 1 1 calc GR
H20B H 0.3234 0.4477 0.6809 0.058 Uiso 1 1 calc GR
H20C H 0.2529 0.4988 0.6294 0.058 Uiso 1 1 calc GR
C2 C 0.7451(4) 0.3581(2) 0.65494(8) 0.0447(5) Uani 1 1 d .
H2A H 0.6086 0.3089 0.6611 0.054 Uiso 1 1 calc R
H2B H 0.8460 0.3019 0.6367 0.054 Uiso 1 1 calc R
H2 H 0.035(5) 1.092(3) 0.5308(10) 0.065(8) Uiso 1 1 d .

loop_
_atom_site_aniso_label
_atom_site_aniso_U_11
_atom_site_aniso_U_22
_atom_site_aniso_U_33
_atom_site_aniso_U_23
_atom_site_aniso_U_13
_atom_site_aniso_U_12
O3 0.0286(6) 0.0412(7) 0.0384(6) 0.0060(5) -0.0045(5) -0.0039(5)
O2 0.0275(6) 0.0432(7) 0.0327(6) 0.0063(5) -0.0051(5) 0.0048(6)
O1 0.0489(9) 0.0552(10) 0.0797(11) 0.0253(9) -0.0130(9) 0.0113(8)
C13 0.0216(7) 0.0285(7) 0.0248(7) 0.0000(6) -0.0008(6) -0.0001(6)
C9 0.0211(7) 0.0278(7) 0.0245(7) 0.0017(6) 0.0017(6) -0.0028(6)
C18 0.0291(8) 0.0246(7) 0.0296(8) 0.0035(6) 0.0002(7) 0.0002(7)
C14 0.0273(7) 0.0284(7) 0.0219(7) -0.0011(6) 0.0007(6) 0.0003(7)
C12 0.0321(8) 0.0296(8) 0.0220(7) -0.0017(6) -0.0027(7) 0.0003(7)
C11 0.0355(9) 0.0276(8) 0.0272(8) -0.0021(6) -0.0041(7) -0.0002(7)
C8 0.0256(7) 0.0309(8) 0.0232(7) 0.0007(6) 0.0018(6) 0.0009(7)
C10 0.0225(7) 0.0290(8) 0.0296(7) 0.0035(6) 0.0004(6) -0.0007(7)
C7 0.0432(10) 0.0363(9) 0.0232(8) -0.0017(6) -0.0021(7) 0.0016(8)
C5 0.0265(8) 0.0385(9) 0.0266(8) 0.0081(7) 0.0027(6) -0.0033(7)
C17 0.0230(7) 0.0294(8) 0.0268(7) 0.0010(6) -0.0033(6) 0.0021(6)
C19 0.0417(10) 0.0450(10) 0.0294(8) 0.0025(7) 0.0049(8) -0.0024(9)
C1 0.0385(10) 0.0328(9) 0.0363(9) 0.0026(7) 0.0016(8) 0.0045(8)
C6 0.0406(10) 0.0448(10) 0.0215(8) 0.0026(7) -0.0003(7) 0.0029(9)
C15 0.0489(11) 0.0322(8) 0.0268(8) -0.0030(7) 0.0027(8) 0.0069(8)
C21 0.0239(8) 0.0421(10) 0.0427(10) 0.0062(8) -0.0017(7) -0.0023(7)
C16 0.0383(9) 0.0324(8) 0.0306(8) -0.0012(7) 0.0027(8) 0.0087(8)
C3 0.0279(9) 0.0448(10) 0.0514(11) 0.0188(9) 0.0035(8) 0.0027(8)
C4 0.0299(9) 0.0475(10) 0.0332(9) 0.0120(8) -0.0008(7) -0.0009(8)
C20 0.0280(9) 0.0404(10) 0.0482(11) 0.0127(8) -0.0013(8) -0.0069(8)
C2 0.0481(12) 0.0337(9) 0.0523(11) 0.0057(8) 0.0003(9) 0.0081(9)

loop_
_atom_type_symbol
_atom_type_description
_atom_type_scat_dispersion_real
_atom_type_scat_dispersion_imag
_atom_type_scat_source
C C 0.0181 0.0091 'International Tables Vol C Tables 4.2.6.8 and 6.1.1.4'
H H 0.0000 0.0000 'International Tables Vol C Tables 4.2.6.8 and 6.1.1.4'
O O 0.0492 0.0322 'International Tables Vol C Tables 4.2.6.8 and 6.1.1.4'

loop_
_geom_angle_atom_site_label_1
_geom_angle_atom_site_label_2
_geom_angle_atom_site_label_3
_geom_angle
C17 O2 H2 107.8(18)
C14 C13 C17 101.33(12)
C12 C13 C14 108.02(13)
C12 C13 C17 117.81(13)
C12 C13 C21 109.71(14)
C21 C13 C14 112.39(14)
C21 C13 C17 107.43(13)
C11 C9 H9 105.7
C11 C9 C10 112.78(13)
C8 C9 H9 105.7
C8 C9 C11 113.35(13)
C8 C9 C10 112.77(12)
C10 C9 H9 105.7
O3 C18 C17 120.59(14)
O3 C18 C19 121.18(17)
C19 C18 C17 118.22(15)
C13 C14 H14 106.8
C8 C14 C13 113.49(13)
C8 C14 H14 106.8
C8 C14 C15 118.25(13)
C15 C14 C13 103.91(14)
C15 C14 H14 106.8
C13 C12 H12A 109.5
C13 C12 H12B 109.5
C13 C12 C11 110.85(13)
H12A C12 H12B 108.1
C11 C12 H12A 109.5
C11 C12 H12B 109.5
C9 C11 H11A 108.9
C9 C11 H11B 108.9
C12 C11 C9 113.15(13)
C12 C11 H11A 108.9
C12 C11 H11B 108.9
H11A C11 H11B 107.8
C9 C8 H8 108.8
C14 C8 C9 109.76(12)
C14 C8 H8 108.8
C14 C8 C7 111.25(14)
C7 C8 C9 109.24(14)
C7 C8 H8 108.8
C5 C10 C9 108.94(13)
C5 C10 C1 109.07(14)
C5 C10 C20 108.20(14)
C1 C10 C9 108.73(13)
C1 C10 C20 109.99(15)
C20 C10 C9 111.86(14)
C8 C7 H7A 109.5
C8 C7 H7B 109.5
H7A C7 H7B 108.1
C6 C7 C8 110.72(15)
C6 C7 H7A 109.5
C6 C7 H7B 109.5
C6 C5 C10 117.16(15)
C4 C5 C10 122.65(17)
C4 C5 C6 120.08(16)
O2 C17 C13 113.55(13)
O2 C17 C18 105.13(13)
O2 C17 C16 113.55(14)
C18 C17 C13 110.02(13)
C18 C17 C16 111.52(14)
C16 C17 C13 103.22(13)
C18 C19 H19A 109.5
C18 C19 H19B 109.5
C18 C19 H19C 109.5
H19A C19 H19B 109.5
H19A C19 H19C 109.5
H19B C19 H19C 109.5
C10 C1 H1A 109.0
C10 C1 H1B 109.0
H1A C1 H1B 107.8
C2 C1 C10 112.95(15)
C2 C1 H1A 109.0
C2 C1 H1B 109.0
C7 C6 H6A 109.1
C7 C6 H6B 109.1
C5 C6 C7 112.68(14)
C5 C6 H6A 109.1
C5 C6 H6B 109.1
H6A C6 H6B 107.8
C14 C15 H15A 110.9
C14 C15 H15B 110.9
C14 C15 C16 104.32(13)
H15A C15 H15B 108.9
C16 C15 H15A 110.9
C16 C15 H15B 110.9
C13 C21 H21A 109.5
C13 C21 H21B 109.5
C13 C21 H21C 109.5
H21A C21 H21B 109.5
H21A C21 H21C 109.5
H21B C21 H21C 109.5
C17 C16 H16A 110.2
C17 C16 H16B 110.2
C15 C16 C17 107.65(13)
C15 C16 H16A 110.2
C15 C16 H16B 110.2
H16A C16 H16B 108.5
O1 C3 C4 121.5(2)
O1 C3 C2 121.6(2)
C4 C3 C2 116.82(17)
C5 C4 C3 123.48(18)
C5 C4 H4 118.3
C3 C4 H4 118.3
C10 C20 H20A 109.5
C10 C20 H20B 109.5
C10 C20 H20C 109.5
H20A C20 H20B 109.5
H20A C20 H20C 109.5
H20B C20 H20C 109.5
C1 C2 H2A 109.1
C1 C2 H2B 109.1
C3 C2 C1 112.38(17)
C3 C2 H2A 109.1
C3 C2 H2B 109.1
H2A C2 H2B 107.9

loop_
_geom_bond_atom_site_label_1
_geom_bond_atom_site_label_2
_geom_bond_distance
O3 C18 1.220(2)
O2 C17 1.4301(19)
O2 H2 0.90(3)
O1 C3 1.225(2)
C13 C14 1.539(2)
C13 C12 1.531(2)
C13 C17 1.572(2)
C13 C21 1.533(2)
C9 H9 1.0000
C9 C11 1.544(2)
C9 C8 1.541(2)
C9 C10 1.565(2)
C18 C17 1.530(2)
C18 C19 1.496(2)
C14 H14 1.0000
C14 C8 1.523(2)
C14 C15 1.533(2)
C12 H12A 0.9900
C12 H12B 0.9900
C12 C11 1.535(2)
C11 H11A 0.9900
C11 H11B 0.9900
C8 H8 1.0000
C8 C7 1.528(2)
C10 C5 1.525(2)
C10 C1 1.538(2)
C10 C20 1.538(2)
C7 H7A 0.9900
C7 H7B 0.9900
C7 C6 1.526(2)
C5 C6 1.502(3)
C5 C4 1.344(3)
C17 C16 1.550(2)
C19 H19A 0.9800
C19 H19B 0.9800
C19 H19C 0.9800
C1 H1A 0.9900
C1 H1B 0.9900
C1 C2 1.529(3)
C6 H6A 0.9900
C6 H6B 0.9900
C15 H15A 0.9900
C15 H15B 0.9900
C15 C16 1.543(2)
C21 H21A 0.9800
C21 H21B 0.9800
C21 H21C 0.9800
C16 H16A 0.9900
C16 H16B 0.9900
C3 C4 1.458(3)
C3 C2 1.491(3)
C4 H4 0.9500
C20 H20A 0.9800
C20 H20B 0.9800
C20 H20C 0.9800
C2 H2A 0.9900
C2 H2B 0.9900

loop_
_geom_torsion_atom_site_label_1
_geom_torsion_atom_site_label_2
_geom_torsion_atom_site_label_3
_geom_torsion_atom_site_label_4
_geom_torsion
O3 C18 C17 O2 157.75(15)
O3 C18 C17 C13 -79.63(19)
O3 C18 C17 C16 34.3(2)
O2 C17 C16 C15 140.46(16)
O1 C3 C4 C5 -171.92(19)
O1 C3 C2 C1 -157.51(19)
C13 C14 C8 C9 56.20(18)
C13 C14 C8 C7 177.23(14)
C13 C14 C15 C16 -34.08(18)
C13 C12 C11 C9 -53.77(19)
C13 C17 C16 C15 17.08(19)
C9 C8 C7 C6 -58.82(19)
C9 C10 C5 C6 46.38(19)
C9 C10 C5 C4 -137.32(17)
C9 C10 C1 C2 167.25(15)
C18 C17 C16 C15 -101.00(17)
C14 C13 C12 C11 58.07(18)
C14 C13 C17 O2 -160.74(13)
C14 C13 C17 C18 81.76(15)
C14 C13 C17 C16 -37.36(15)
C14 C8 C7 C6 179.85(14)
C14 C15 C16 C17 10.0(2)
C12 C13 C14 C8 -61.27(17)
C12 C13 C14 C15 168.99(14)
C12 C13 C17 O2 81.72(18)
C12 C13 C17 C18 -35.78(19)
C12 C13 C17 C16 -154.90(14)
C11 C9 C8 C14 -48.76(19)
C11 C9 C8 C7 -170.99(14)
C11 C9 C10 C5 178.59(14)
C11 C9 C10 C1 59.83(18)
C11 C9 C10 C20 -61.84(19)
C8 C9 C11 C12 49.03(19)
C8 C9 C10 C5 -51.43(18)
C8 C9 C10 C1 -170.20(14)
C8 C9 C10 C20 68.13(18)
C8 C14 C15 C16 -160.89(15)
C8 C7 C6 C5 53.4(2)
C10 C9 C11 C12 178.71(14)
C10 C9 C8 C14 -178.44(13)
C10 C9 C8 C7 59.32(18)
C10 C5 C6 C7 -48.7(2)
C10 C5 C4 C3 -8.0(3)
C10 C1 C2 C3 -53.7(2)
C5 C10 C1 C2 48.6(2)
C17 C13 C14 C8 174.29(14)
C17 C13 C14 C15 44.55(15)
C17 C13 C12 C11 171.97(13)
C19 C18 C17 O2 -23.2(2)
C19 C18 C17 C13 99.41(17)
C19 C18 C17 C16 -146.68(16)
C1 C10 C5 C6 164.93(15)
C1 C10 C5 C4 -18.8(2)
C6 C5 C4 C3 168.21(17)
C15 C14 C8 C9 178.28(15)
C15 C14 C8 C7 -60.7(2)
C21 C13 C14 C8 59.89(18)
C21 C13 C14 C15 -69.85(18)
C21 C13 C12 C11 -64.75(17)
C21 C13 C17 O2 -42.70(18)
C21 C13 C17 C18 -160.20(14)
C21 C13 C17 C16 80.68(16)
C4 C5 C6 C7 134.88(18)
C4 C3 C2 C1 26.4(3)
C20 C10 C5 C6 -75.44(19)
C20 C10 C5 C4 100.87(19)
C20 C10 C1 C2 -70.0(2)
C2 C3 C4 C5 4.2(3)
